data_4001913
loop_
_publ_author_name
'Lin, Jian'
'Chai, Ping'
'Diefenbach, Kariem'
'Shatruk, Michael'
'Albrecht-Schmitt, Thomas E.'

_publ_section_title
;
 Challenges in the Search for Magnetic Coupling in 3d/4f Materials:
 Syntheses, Structures, and Magnetic Properties of the Lanthanide Copper
 Heterobimetallic Compounds, RE2Cu(TeO3)2(SO4)2
;
_journal_issue 6
_journal_name_full 'Chemistry of Materials'
_journal_page_first 2187
_journal_paper_doi 10.1021/cm500252q
_journal_volume 26
_journal_year 2014
_chemical_formula_moiety Tb2Cu(TeO3)2(SO4)2
_chemical_formula_sum 'Cu O14 S2 Tb2 Te2'
_chemical_formula_weight 924.70
_chemical_melting_point N//A
_chemical_name_common 'Terbium copper tellurite sulfate'
_chemical_name_systematic
; 
 ? 
;
_space_group_IT_number 2
_symmetry_cell_setting triclinic
_symmetry_space_group_name_Hall '-P 1'
_symmetry_space_group_name_H-M 'P -1'
_atom_sites_solution_hydrogens none
_atom_sites_solution_primary direct
_atom_sites_solution_secondary difmap
_audit_creation_method SHELXL-97
_cell_angle_alpha 62.602(2)
_cell_angle_beta 73.928(2)
_cell_angle_gamma 85.340(2)
_cell_formula_units_Z 1
_cell_length_a 5.1939(9)
_cell_length_b 7.8689(13)
_cell_length_c 8.1664(14)
_cell_measurement_reflns_used 1322
_cell_measurement_temperature 298(2)
_cell_measurement_theta_max 27.650
_cell_measurement_theta_min 2.92
_cell_volume 284.33(8)
_computing_cell_refinement 'smart saint'
_computing_data_collection smart
_computing_data_reduction SAINT
_computing_molecular_graphics 'SHELXP-97 (Sheldrick, 1997)'
_computing_publication_material 'SHELXCIF-97 (Sheldrick, 2000)'
_computing_structure_refinement 'SHELXL-97 (Sheldrick, 1997)'
_computing_structure_solution 'SHELXS-97 (Sheldrick, 1990)'
_diffrn_ambient_temperature 298(2)
_diffrn_detector_area_resol_mean 0
_diffrn_measured_fraction_theta_full 0.974
_diffrn_measured_fraction_theta_max 0.974
_diffrn_measurement_device_type 'BRUKER apex II'
_diffrn_measurement_method '0.5 wide w/ exposures'
_diffrn_radiation_monochromator 'Quazar optics'
_diffrn_radiation_source 'Imus microfocused'
_diffrn_radiation_type MoK\a
_diffrn_radiation_wavelength 0.71073
_diffrn_reflns_av_R_equivalents 0.0239
_diffrn_reflns_av_sigmaI/netI 0.0274
_diffrn_reflns_limit_h_max 6
_diffrn_reflns_limit_h_min -6
_diffrn_reflns_limit_k_max 10
_diffrn_reflns_limit_k_min -10
_diffrn_reflns_limit_l_max 10
_diffrn_reflns_limit_l_min -10
_diffrn_reflns_number 3307
_diffrn_reflns_theta_full 27.65
_diffrn_reflns_theta_max 27.65
_diffrn_reflns_theta_min 2.92
_exptl_absorpt_coefficient_mu 19.632
_exptl_absorpt_correction_T_max 0.907
_exptl_absorpt_correction_T_min 0.828
_exptl_absorpt_correction_type numerical'
_exptl_absorpt_process_details SHELTXPREP'
_exptl_crystal_colour 'light green'
_exptl_crystal_density_diffrn 5.400
_exptl_crystal_density_meas ?
_exptl_crystal_density_method 'not measured'
_exptl_crystal_description block
_exptl_crystal_F_000 407
_exptl_crystal_size_max 0.020
_exptl_crystal_size_mid 0.008
_exptl_crystal_size_min 0.005
_refine_diff_density_max 1.295
_refine_diff_density_min -0.839
_refine_diff_density_rms 0.195
_refine_ls_extinction_coef 0
_refine_ls_extinction_method none
_refine_ls_goodness_of_fit_ref 1.044
_refine_ls_hydrogen_treatment none
_refine_ls_matrix_type full
_refine_ls_number_parameters 97
_refine_ls_number_reflns 1288
_refine_ls_number_restraints 0
_refine_ls_restrained_S_all 1.044
_refine_ls_R_factor_all 0.0215
_refine_ls_R_factor_gt 0.0182
_refine_ls_shift/su_max 0.001
_refine_ls_shift/su_mean 0.000
_refine_ls_structure_factor_coef Fsqd
_refine_ls_weighting_details 'calc w=1/[\s^2^(Fo^2^)+(0.0151P)^2^+0.8085P] where P=(Fo^2^+2Fc^2^)/3'
_refine_ls_weighting_scheme calc
_refine_ls_wR_factor_gt 0.0396
_refine_ls_wR_factor_ref 0.0406
_reflns_number_gt 1179
_reflns_number_total 1288
_reflns_threshold_expression >2sigma(I)
_cod_data_source_file cm500252q_si_002.cif
_cod_data_source_block Tb2Cu(TeO3)2(SO4)2
_cod_depositor_comments
;
The following automatic conversions were performed:

'_exptl_crystal_density_meas' value 'N/A' was changed to '?' - the
value is perceived as not measured.

Automatic conversion script
Id: cif_fix_values 3008 2015-01-20 13:52:24Z robertas 
;
_cod_original_sg_symbol_H-M P-1
_cod_database_code 4001913

loop_
_symmetry_equiv_pos_as_xyz
'x, y, z'
'-x, -y, -z'

loop_
_atom_site_label
_atom_site_type_symbol
_atom_site_fract_x
_atom_site_fract_y
_atom_site_fract_z
_atom_site_U_iso_or_equiv
_atom_site_adp_type
_atom_site_occupancy
_atom_site_symmetry_multiplicity
_atom_site_calc_flag
_atom_site_refinement_flags
Tb1 Tb 1.07304(5) 0.25026(3) 0.01911(3) 0.00856(8) Uani 1 1 d .
Te1 Te 0.51006(6) 0.27038(4) 0.34652(4) 0.00880(9) Uani 1 1 d .
Cu1 Cu 0.0000 0.0000 0.5000 0.00961(17) Uani 1 2 d S
S1 S -0.2506(2) 0.25340(17) 0.74671(18) 0.0094(2) Uani 1 1 d .
O7 O -0.1384(8) 0.4146(5) 0.7558(5) 0.0169(8) Uani 1 1 d .
O4 O -0.1351(7) 0.2510(5) 0.5647(5) 0.0137(7) Uani 1 1 d .
O6 O -0.5438(7) 0.2633(5) 0.7815(5) 0.0161(8) Uani 1 1 d .
O5 O -0.1773(7) 0.0800(5) 0.9053(5) 0.0143(7) Uani 1 1 d .
O3 O 0.7437(7) 0.4377(5) 0.1116(5) 0.0100(7) Uani 1 1 d .
O2 O 0.2721(7) 0.1880(5) 0.2577(5) 0.0110(7) Uani 1 1 d .
O1 O 0.7479(6) 0.0723(5) 0.3438(5) 0.0103(7) Uani 1 1 d .

loop_
_atom_site_aniso_label
_atom_site_aniso_U_11
_atom_site_aniso_U_22
_atom_site_aniso_U_33
_atom_site_aniso_U_23
_atom_site_aniso_U_13
_atom_site_aniso_U_12
Tb1 0.00938(12) 0.00785(12) 0.00831(13) -0.00358(10) -0.00248(9) 0.00072(8)
Te1 0.00796(16) 0.00947(16) 0.00927(17) -0.00464(13) -0.00206(12) 0.00022(12)
Cu1 0.0081(4) 0.0104(4) 0.0084(4) -0.0024(4) -0.0026(3) -0.0003(3)
S1 0.0098(6) 0.0088(6) 0.0088(6) -0.0031(5) -0.0030(5) 0.0012(4)
O7 0.027(2) 0.0095(18) 0.017(2) -0.0066(16) -0.0083(16) -0.0017(15)
O4 0.0157(18) 0.0131(18) 0.0128(19) -0.0067(16) -0.0032(15) 0.0012(14)
O6 0.0120(18) 0.020(2) 0.0130(19) -0.0054(16) -0.0034(15) 0.0017(15)
O5 0.0197(19) 0.0090(17) 0.0135(19) -0.0032(15) -0.0073(15) 0.0019(14)
O3 0.0094(16) 0.0076(16) 0.0078(17) -0.0015(14) 0.0025(13) -0.0030(13)
O2 0.0119(17) 0.0125(17) 0.0092(18) -0.0041(15) -0.0050(14) -0.0007(13)
O1 0.0105(17) 0.0101(17) 0.0121(18) -0.0061(15) -0.0043(14) 0.0025(13)

loop_
_atom_type_symbol
_atom_type_description
_atom_type_scat_dispersion_real
_atom_type_scat_dispersion_imag
_atom_type_scat_source
O O 0.0106 0.0060 'International Tables Vol C Tables 4.2.6.8 and 6.1.1.4'
S S 0.1246 0.1234 'International Tables Vol C Tables 4.2.6.8 and 6.1.1.4'
Cu Cu 0.3201 1.2651 'International Tables Vol C Tables 4.2.6.8 and 6.1.1.4'
Te Te -0.5308 1.6751 'International Tables Vol C Tables 4.2.6.8 and 6.1.1.4'
Tb Tb -0.1723 4.1537 'International Tables Vol C Tables 4.2.6.8 and 6.1.1.4'

loop_
_geom_angle_atom_site_label_1
_geom_angle_atom_site_label_2
_geom_angle_atom_site_label_3
_geom_angle
_geom_angle_site_symmetry_1
_geom_angle_site_symmetry_3
O2 Tb1 O6 98.56(12) 1_655 1_754
O2 Tb1 O3 84.44(12) 1_655 2_765
O6 Tb1 O3 76.45(12) 1_754 2_765
O2 Tb1 O3 94.05(12) 1_655 .
O6 Tb1 O3 143.70(12) 1_754 .
O3 Tb1 O3 71.06(13) 2_765 .
O2 Tb1 O5 81.80(12) 1_655 2_656
O6 Tb1 O5 73.66(13) 1_754 2_656
O3 Tb1 O5 144.66(12) 2_765 2_656
O3 Tb1 O5 142.15(12) . 2_656
O2 Tb1 O7 162.61(12) 1_655 1_654
O6 Tb1 O7 85.30(12) 1_754 1_654
O3 Tb1 O7 79.98(12) 2_765 1_654
O3 Tb1 O7 73.65(12) . 1_654
O5 Tb1 O7 115.47(11) 2_656 1_654
O2 Tb1 O1 69.19(12) 1_655 .
O6 Tb1 O1 151.20(11) 1_754 .
O3 Tb1 O1 125.73(11) 2_765 .
O3 Tb1 O1 64.87(11) . .
O5 Tb1 O1 78.71(11) 2_656 .
O7 Tb1 O1 114.38(12) 1_654 .
O2 Tb1 O5 140.89(12) 1_655 1_654
O6 Tb1 O5 88.16(12) 1_754 1_654
O3 Tb1 O5 134.30(12) 2_765 1_654
O3 Tb1 O5 103.03(12) . 1_654
O5 Tb1 O5 63.12(14) 2_656 1_654
O7 Tb1 O5 55.76(11) 1_654 1_654
O1 Tb1 O5 86.55(11) . 1_654
O2 Tb1 S1 168.66(9) 1_655 1_654
O6 Tb1 S1 85.96(9) 1_754 1_654
O3 Tb1 S1 106.78(9) 2_765 1_654
O3 Tb1 S1 88.23(9) . 1_654
O5 Tb1 S1 89.58(9) 2_656 1_654
O7 Tb1 S1 27.46(8) 1_654 1_654
O1 Tb1 S1 102.00(8) . 1_654
O5 Tb1 S1 28.30(8) 1_654 1_654
O2 Tb1 Cu1 35.79(9) 1_655 1_655
O6 Tb1 Cu1 125.21(9) 1_754 1_655
O3 Tb1 Cu1 112.58(8) 2_765 1_655
O3 Tb1 Cu1 83.01(8) . 1_655
O5 Tb1 Cu1 71.73(9) 2_656 1_655
O7 Tb1 Cu1 148.36(9) 1_654 1_655
O1 Tb1 Cu1 34.42(8) . 1_655
O5 Tb1 Cu1 111.43(8) 1_654 1_655
S1 Tb1 Cu1 134.02(2) 1_654 1_655
O2 Tb1 Te1 82.93(9) 1_655 .
O6 Tb1 Te1 175.37(9) 1_754 .
O3 Tb1 Te1 99.39(8) 2_765 .
O3 Tb1 Te1 31.67(8) . .
O5 Tb1 Te1 110.93(9) 2_656 .
O7 Tb1 Te1 92.00(9) 1_654 .
O1 Tb1 Te1 33.38(7) . .
O5 Tb1 Te1 93.43(8) 1_654 .
S1 Tb1 Te1 93.38(3) 1_654 .
Cu1 Tb1 Te1 58.106(10) 1_655 .
O2 Tb1 Tb1 89.10(8) 1_655 2_765
O6 Tb1 Tb1 110.73(9) 1_754 2_765
O3 Tb1 Tb1 35.70(8) 2_765 2_765
O3 Tb1 Tb1 35.36(8) . 2_765
O5 Tb1 Tb1 170.48(9) 2_656 2_765
O7 Tb1 Tb1 73.73(8) 1_654 2_765
O1 Tb1 Tb1 95.47(7) . 2_765
O5 Tb1 Tb1 124.50(8) 1_654 2_765
S1 Tb1 Tb1 99.06(2) 1_654 2_765
Cu1 Tb1 Tb1 99.195(11) 1_655 2_765
Te1 Tb1 Tb1 64.837(8) . 2_765
O3 Te1 O2 99.97(15) . .
O3 Te1 O1 87.34(14) . .
O2 Te1 O1 91.95(14) . .
O3 Te1 Cu1 139.31(11) . .
O2 Te1 Cu1 39.35(11) . .
O1 Te1 Cu1 92.83(10) . .
O3 Te1 Tb1 41.25(10) . .
O2 Te1 Tb1 94.74(10) . .
O1 Te1 Tb1 46.34(10) . .
Cu1 Te1 Tb1 122.452(13) . .
O1 Cu1 O1 180.0 2_656 1_455
O1 Cu1 O2 86.33(14) 2_656 2_556
O1 Cu1 O2 93.67(14) 1_455 2_556
O1 Cu1 O2 93.67(14) 2_656 .
O1 Cu1 O2 86.33(14) 1_455 .
O2 Cu1 O2 180.0(2) 2_556 .
O1 Cu1 O4 87.93(13) 2_656 2_556
O1 Cu1 O4 92.07(13) 1_455 2_556
O2 Cu1 O4 87.80(13) 2_556 2_556
O2 Cu1 O4 92.20(13) . 2_556
O1 Cu1 O4 92.07(13) 2_656 .
O1 Cu1 O4 87.93(13) 1_455 .
O2 Cu1 O4 92.20(13) 2_556 .
O2 Cu1 O4 87.80(13) . .
O4 Cu1 O4 179.999(1) 2_556 .
O1 Cu1 Te1 62.37(10) 2_656 .
O1 Cu1 Te1 117.63(10) 1_455 .
O2 Cu1 Te1 144.43(9) 2_556 .
O2 Cu1 Te1 35.57(9) . .
O4 Cu1 Te1 106.27(9) 2_556 .
O4 Cu1 Te1 73.73(9) . .
O1 Cu1 Te1 117.63(10) 2_656 2_556
O1 Cu1 Te1 62.37(10) 1_455 2_556
O2 Cu1 Te1 35.57(9) 2_556 2_556
O2 Cu1 Te1 144.43(9) . 2_556
O4 Cu1 Te1 73.73(9) 2_556 2_556
O4 Cu1 Te1 106.27(9) . 2_556
Te1 Cu1 Te1 180.0 . 2_556
O1 Cu1 Tb1 46.84(10) 2_656 2_656
O1 Cu1 Tb1 133.16(10) 1_455 2_656
O2 Cu1 Tb1 40.88(9) 2_556 2_656
O2 Cu1 Tb1 139.12(9) . 2_656
O4 Cu1 Tb1 95.72(9) 2_556 2_656
O4 Cu1 Tb1 84.28(9) . 2_656
Te1 Cu1 Tb1 104.222(8) . 2_656
Te1 Cu1 Tb1 75.778(8) 2_556 2_656
O1 Cu1 Tb1 133.16(10) 2_656 1_455
O1 Cu1 Tb1 46.84(10) 1_455 1_455
O2 Cu1 Tb1 139.12(9) 2_556 1_455
O2 Cu1 Tb1 40.88(9) . 1_455
O4 Cu1 Tb1 84.28(9) 2_556 1_455
O4 Cu1 Tb1 95.72(9) . 1_455
Te1 Cu1 Tb1 75.778(8) . 1_455
Te1 Cu1 Tb1 104.222(8) 2_556 1_455
Tb1 Cu1 Tb1 180.0 2_656 1_455
O4 S1 O6 109.5(2) . .
O4 S1 O7 112.5(2) . .
O6 S1 O7 109.8(2) . .
O4 S1 O5 110.4(2) . .
O6 S1 O5 111.1(2) . .
O7 S1 O5 103.4(2) . .
O4 S1 Tb1 125.40(16) . 1_456
O6 S1 Tb1 125.06(15) . 1_456
O7 S1 Tb1 49.95(14) . 1_456
O5 S1 Tb1 53.43(14) . 1_456
S1 O7 Tb1 102.59(18) . 1_456
S1 O4 Cu1 130.0(2) . .
S1 O6 Tb1 140.6(2) . 1_356
S1 O5 Tb1 138.6(2) . 2_656
S1 O5 Tb1 98.27(17) . 1_456
Tb1 O5 Tb1 116.88(14) 2_656 1_456
Te1 O3 Tb1 134.81(17) . 2_765
Te1 O3 Tb1 107.08(14) . .
Tb1 O3 Tb1 108.94(13) 2_765 .
Te1 O2 Cu1 105.09(16) . .
Te1 O2 Tb1 148.38(19) . 1_455
Cu1 O2 Tb1 103.33(14) . 1_455
Te1 O1 Cu1 118.36(16) . 1_655
Te1 O1 Tb1 100.28(14) . .
Cu1 O1 Tb1 98.74(13) 1_655 .

loop_
_geom_bond_atom_site_label_1
_geom_bond_atom_site_label_2
_geom_bond_distance
_geom_bond_site_symmetry_2
Tb1 O2 2.293(3) 1_655
Tb1 O6 2.334(3) 1_754
Tb1 O3 2.341(3) 2_765
Tb1 O3 2.360(3) .
Tb1 O5 2.431(3) 2_656
Tb1 O7 2.454(4) 1_654
Tb1 O1 2.516(3) .
Tb1 O5 2.539(4) 1_654
Tb1 S1 3.1285(13) 1_654
Tb1 Cu1 3.4093(6) 1_655
Tb1 Te1 3.4219(6) .
Tb1 Tb1 3.8260(8) 2_765
Te1 O3 1.880(3) .
Te1 O2 1.880(3) .
Te1 O1 1.913(3) .
Te1 Cu1 3.1207(5) .
Cu1 O1 1.950(3) 2_656
Cu1 O1 1.950(3) 1_455
Cu1 O2 2.049(3) 2_556
Cu1 O2 2.049(3) .
Cu1 O4 2.281(3) 2_556
Cu1 O4 2.281(3) .
Cu1 Te1 3.1207(5) 2_556
Cu1 Tb1 3.4093(6) 2_656
Cu1 Tb1 3.4093(6) 1_455
S1 O4 1.449(4) .
S1 O6 1.472(4) .
S1 O7 1.478(4) .
S1 O5 1.499(4) .
S1 Tb1 3.1286(13) 1_456
O7 Tb1 2.454(4) 1_456
O6 Tb1 2.334(3) 1_356
O5 Tb1 2.431(3) 2_656
O5 Tb1 2.539(4) 1_456
O3 Tb1 2.341(3) 2_765
O2 Tb1 2.293(3) 1_455
O1 Cu1 1.950(3) 1_655
